data_4322043
loop_
_publ_author_name
'Ina Loose'
'Elisabeth Droste'
'Michael B\"osing'
'Heinrich Pohlmann'
'Michael H. Dickman'
'Cristina Rosu'
'Michael T. Pope'
'Bernt Krebs'

_publ_contact_author
;
Bernt Krebs
Anorganisch-Chemisches Institut
Westfaelische Wilhelms-Universitaet Muenster
Wilhelm-Klemm-Strasse 8
48149 Muenster
Bundesrepublik Deutschland
;
_publ_contact_author_email krebs@uni-muenster.de
_publ_contact_author_fax '0049 251 83 83 66'
_publ_contact_author_phone '0049 251 83 31 31'
_publ_section_title
;
 Heteropolymetalate Clusters of the Subvalent Main Group Elements BiIII
 and SbIII
;
_journal_name_full 'Inorganic Chemistry'
_journal_page_first 2688
_journal_page_last 2694
_journal_paper_doi 10.1021/ic981313m
_journal_volume 38
_journal_year 1999
_chemical_formula_sum 'C20 H107 Bi2 Fe2 N5 O92 W20'
_chemical_formula_weight 6096.77
_chemical_name_systematic
; 
 ? 
;
_space_group_IT_number 14
_symmetry_cell_setting monoclinic
_symmetry_space_group_name_Hall '-P 2yn'
_symmetry_space_group_name_H-M 'P 1 21/n 1'
_atom_sites_solution_hydrogens geom
_atom_sites_solution_primary direct
_atom_sites_solution_secondary difmap
_audit_creation_method SHELXL
_cell_angle_alpha 90.00
_cell_angle_beta 93.09(3)
_cell_angle_gamma 90.00
_cell_formula_units_Z 2
_cell_length_a 13.592(5)
_cell_length_b 19.286(5)
_cell_length_c 21.237(5)
_cell_measurement_temperature 293(2)
_cell_volume 5559(3)
_computing_structure_refinement 'SHELXL-93 (Sheldrick, 1993)'
_computing_structure_solution 'SHELXS-86 (Sheldrick, 1990)'
_diffrn_ambient_temperature 293(2)
_diffrn_radiation_monochromator graphite
_diffrn_radiation_source 'fine-focus sealed tube'
_diffrn_radiation_type MoK\a
_diffrn_radiation_wavelength 0.71069
_diffrn_reflns_av_R_equivalents 0.0000
_diffrn_reflns_av_sigmaI/netI 0.1624
_diffrn_reflns_limit_h_max 15
_diffrn_reflns_limit_h_min -15
_diffrn_reflns_limit_k_max 22
_diffrn_reflns_limit_k_min 0
_diffrn_reflns_limit_l_max 24
_diffrn_reflns_limit_l_min 0
_diffrn_reflns_number 8706
_diffrn_reflns_theta_max 23.99
_diffrn_reflns_theta_min 2.03
_exptl_absorpt_coefficient_mu 24.104
_exptl_crystal_density_diffrn 3.642
_exptl_crystal_F_000 5392
_refine_diff_density_max 2.730
_refine_diff_density_min -2.647
_refine_diff_density_rms 0.442
_refine_ls_extinction_coef 0.00004(2)
_refine_ls_extinction_expression Fc^*^=kFc[1+0.001xFc^2^\l^3^/sin(2\q)]^-1/4^
_refine_ls_extinction_method SHELXL
_refine_ls_goodness_of_fit_all 1.064
_refine_ls_goodness_of_fit_obs 1.158
_refine_ls_matrix_type full
_refine_ls_number_parameters 338
_refine_ls_number_reflns 8706
_refine_ls_number_restraints 0
_refine_ls_restrained_S_all 1.064
_refine_ls_restrained_S_obs 1.158
_refine_ls_R_factor_all 0.1242
_refine_ls_R_factor_obs 0.0776
_refine_ls_shift/esd_max -0.042
_refine_ls_shift/esd_mean 0.002
_refine_ls_structure_factor_coef Fsqd
_refine_ls_weighting_details 'w=1/[\s^2^(Fo^2^)+(0.0493P)^2^+68.3810P] where P=(Fo^2^+2Fc^2^)/3'
_refine_ls_weighting_scheme calc
_refine_ls_wR_factor_all 0.1803
_refine_ls_wR_factor_obs 0.1600
_reflns_number_observed 5815
_reflns_number_total 8706
_reflns_observed_criterion >2sigma(I)
_cod_data_source_file ic981313m_7.cif
_cod_data_source_block febiw
_cod_depositor_comments
;
The following automatic conversions were performed:

'_refine_ls_weighting_scheme' value 'calc
w=1/[\s^2^(Fo^2^)+(0.0493P)^2^+68.3810P] where P=(Fo^2^+2Fc^2^)/3'
was changed to 'calc'. New tag '_refine_ls_weighting_details' was
created. The value of the new tag was set to
'w=1/[\s^2^(Fo^2^)+(0.0493P)^2^+68.3810P] where P=(Fo^2^+2Fc^2^)/3'.

Automatic conversion script
Id: cif_fix_values 3143 2015-03-26 13:38:13Z robertas 
;
_cod_original_cell_volume 5558.9(28)
_cod_database_code 4322043

loop_
_symmetry_equiv_pos_as_xyz
'x, y, z'
'-x+1/2, y+1/2, -z+1/2'
'-x, -y, -z'
'x-1/2, -y-1/2, z-1/2'

loop_
_atom_site_aniso_label
_atom_site_aniso_U_11
_atom_site_aniso_U_22
_atom_site_aniso_U_33
_atom_site_aniso_U_23
_atom_site_aniso_U_13
_atom_site_aniso_U_12
W1 0.0395(9) 0.0297(8) 0.0156(7) 0.0051(6) 0.0068(6) 0.0076(7)
W2 0.0358(9) 0.0223(7) 0.0221(7) -0.0013(6) 0.0059(6) 0.0023(7)
W3 0.0369(9) 0.0298(8) 0.0273(7) -0.0059(6) 0.0045(7) -0.0061(7)
W4 0.0371(9) 0.0267(8) 0.0257(7) 0.0101(6) 0.0031(6) 0.0034(7)
W5 0.0246(8) 0.0294(8) 0.0201(6) 0.0048(6) 0.0033(6) 0.0036(6)
W6 0.0331(8) 0.0372(8) 0.0171(6) 0.0036(6) 0.0014(6) 0.0030(7)
W7 0.0373(9) 0.0300(8) 0.0291(8) 0.0082(6) 0.0049(7) -0.0038(7)
W8 0.0333(9) 0.0388(9) 0.0191(7) 0.0029(6) 0.0089(6) -0.0046(7)
W9 0.0245(8) 0.0333(8) 0.0234(7) 0.0059(6) 0.0075(6) -0.0027(7)
W10 0.0428(10) 0.0435(10) 0.0301(8) 0.0190(7) 0.0187(7) 0.0164(8)
Bi 0.0240(7) 0.0205(6) 0.0137(5) 0.0023(5) 0.0038(5) -0.0003(6)
Fe 0.035(3) 0.031(3) 0.015(2) 0.002(2) 0.008(2) -0.004(2)

loop_
_atom_site_label
_atom_site_type_symbol
_atom_site_fract_x
_atom_site_fract_y
_atom_site_fract_z
_atom_site_U_iso_or_equiv
_atom_site_thermal_displace_type
_atom_site_occupancy
_atom_site_calc_flag
_atom_site_refinement_flags
_atom_site_disorder_group
W1 W -0.02440(11) 0.39286(7) -0.07682(6) 0.0281(4) Uani 1 d . .
W2 W 0.10492(11) 0.25485(7) -0.02663(6) 0.0266(3) Uani 1 d . .
W3 W -0.14018(11) 0.25474(8) -0.02133(6) 0.0312(4) Uani 1 d . .
W4 W 0.12728(11) 0.21310(7) 0.14211(6) 0.0298(4) Uani 1 d . .
W5 W 0.25718(10) 0.34471(7) 0.09645(6) 0.0246(3) Uani 1 d . .
W6 W 0.14559(11) 0.35559(8) 0.23068(6) 0.0291(4) Uani 1 d . .
W7 W -0.14235(12) 0.22332(8) 0.14954(7) 0.0320(4) Uani 1 d . .
W8 W -0.12763(11) 0.37215(8) 0.22784(6) 0.0301(4) Uani 1 d . .
W9 W -0.26102(10) 0.35910(8) 0.09430(6) 0.0268(4) Uani 1 d . .
W10 W 0.21199(12) 0.48583(8) -0.00727(7) 0.0382(4) Uani 1 d . .
Bi Bi 0.00012(9) 0.39913(6) 0.08781(5) 0.0193(3) Uani 1 d . .
Fe Fe -0.0211(4) 0.4791(2) -0.2352(2) 0.0268(11) Uani 1 d . .
O1 O -0.0120(15) 0.3305(11) 0.0096(9) 0.023(5) Uiso 1 d . .
O2 O 0.1045(15) 0.3303(10) 0.1271(9) 0.020(5) Uiso 1 d . .
O3 O -0.1039(14) 0.3349(10) 0.1303(9) 0.017(5) Uiso 1 d . .
O4 O 0.1717(20) 0.1947(14) -0.0625(12) 0.047(7) Uiso 1 d . .
O5 O 0.1640(20) 0.1294(14) 0.1583(12) 0.049(7) Uiso 1 d . .
O6 O -0.1873(21) 0.1460(15) 0.1688(13) 0.054(7) Uiso 1 d . .
O7 O -0.2217(20) 0.2004(14) -0.0571(12) 0.050(7) Uiso 1 d . .
O8 O -0.0230(17) 0.2079(12) -0.0421(10) 0.031(6) Uiso 1 d . .
O9 O 0.0917(14) 0.2091(10) 0.0555(9) 0.016(4) Uiso 1 d . .
O10 O -0.0062(15) 0.2104(10) 0.1628(9) 0.019(5) Uiso 1 d . .
O11 O -0.1303(20) 0.2127(14) 0.0601(12) 0.047(7) Uiso 1 d . .
O12 O 0.0782(15) 0.3162(11) -0.0921(9) 0.022(5) Uiso 1 d . .
O13 O 0.1994(17) 0.3089(12) 0.0148(10) 0.034(6) Uiso 1 d . .
O14 O 0.2587(19) 0.2488(13) 0.1209(12) 0.044(7) Uiso 1 d . .
O15 O 0.1622(18) 0.2583(12) 0.2242(11) 0.038(6) Uiso 1 d . .
O16 O -0.1532(17) 0.2731(12) 0.2264(10) 0.030(5) Uiso 1 d . .
O17 O -0.2695(20) 0.2666(14) 0.1217(12) 0.048(7) Uiso 1 d . .
O18 O -0.2239(15) 0.3197(10) 0.0168(9) 0.020(5) Uiso 1 d . .
O19 O -0.1235(16) 0.3175(12) -0.0896(10) 0.030(5) Uiso 1 d . .
O20 O 0.2667(17) 0.3690(12) 0.1826(10) 0.033(6) Uiso 1 d . .
O21 O 0.0107(16) 0.3486(11) 0.2447(9) 0.025(5) Uiso 1 d . .
O22 O -0.2515(17) 0.3865(12) 0.1795(10) 0.034(6) Uiso 1 d . .
O23 O -0.0262(16) 0.4243(11) -0.1556(10) 0.026(5) Uiso 1 d . .
O24 O 0.3741(17) 0.3534(12) 0.0808(10) 0.032(5) Uiso 1 d . .
O25 O 0.1989(16) 0.3640(11) 0.3047(10) 0.027(5) Uiso 1 d . .
O26 O -0.1612(19) 0.3894(13) 0.3038(12) 0.045(7) Uiso 1 d . .
O27 O -0.3787(20) 0.3725(14) 0.0815(12) 0.049(7) Uiso 1 d . .
O28 O 0.0854(16) 0.4449(11) -0.0424(10) 0.028(5) Uiso 1 d . .
O29 O 0.2008(16) 0.4305(11) 0.0648(10) 0.025(5) Uiso 1 d . .
O30 O 0.1161(16) 0.4514(11) 0.2089(10) 0.028(5) Uiso 1 d . .
O31 O -0.0775(18) 0.4534(12) 0.2005(11) 0.036(6) Uiso 1 d . .
O32 O -0.1957(15) 0.4431(10) 0.0701(9) 0.022(5) Uiso 1 d . .
O33 O -0.1081(16) 0.4478(11) -0.0398(10) 0.029(5) Uiso 1 d . .
O34 O 0.3151(19) 0.5356(13) 0.0379(12) 0.045(7) Uiso 1 d . .
O35 O 0.2945(18) 0.4328(13) -0.0464(11) 0.038(6) Uiso 1 d . .
OW1 O -0.1301(20) 0.4124(13) -0.2759(12) 0.046(7) Uiso 1 d . .
OW2 O -0.0221(19) 0.5148(13) -0.3256(11) 0.041(6) Uiso 1 d . .
OW3 O 0.0894(21) 0.4121(15) -0.2618(13) 0.057(8) Uiso 1 d . .
A1 O 0.2420(21) 0.6645(14) 0.1969(13) 0.053(7) Uiso 1 d . .
A2 O -0.1104(27) 0.3572(19) -0.3920(17) 0.084(10) Uiso 1 d . .
A3 O 0.2922(25) 0.5283(18) 0.1712(15) 0.076(10) Uiso 1 d . .
A4 O 0.5898(28) 0.1536(20) 0.1221(18) 0.096(12) Uiso 1 d . .
A5 O 0.4955(55) 0.4862(38) 0.0458(33) 0.086(22) Uiso 0.50 d P .
A7 O 0.0000 0.0000 0.0000 0.169(31) Uiso 1 d S .
A8 O -0.2829(43) 0.1199(30) 0.3258(27) 0.169(22) Uiso 1 d . .
A9 O -0.1503(69) 0.4012(48) -0.5229(42) 0.124(31) Uiso 0.50 d P .
A10 O -0.1807(59) 0.5439(41) -0.4040(36) 0.097(24) Uiso 0.50 d P .
A11 O 0.0933(72) 0.0016(52) 0.2164(45) 0.137(35) Uiso 0.50 d P .
A13 O -0.2024(81) -0.0125(56) 0.1477(50) 0.153(39) Uiso 0.50 d P .
A14 O 0.6364(97) 0.0123(69) 0.0862(62) 0.197(53) Uiso 0.50 d P .
N1 N 0.9835(27) 0.8130(19) 0.2359(17) 0.058(10) Uiso 1 d . .
C11 C 0.8831(33) 0.7872(23) 0.2210(20) 0.054(11) Uiso 1 d . .
C12 C 0.9960(43) 0.8755(30) 0.2846(26) 0.086(17) Uiso 1 d . .
C13 C 1.0546(56) 0.8263(40) 0.1848(35) 0.128(25) Uiso 1 d . .
C14 C 1.0099(72) 0.7570(50) 0.2835(44) 0.173(36) Uiso 1 d . .
N2 N 0.5134(23) 0.7274(16) 0.0893(14) 0.058(10) Uiso 1 d G .
C21 C 0.6202(23) 0.7214(28) 0.1001(25) 0.091(18) Uiso 1 d G .
C22 C 0.4868(49) 0.7268(61) 0.0194(16) 0.383(97) Uiso 1 d G .
C23 C 0.4563(38) 0.7702(42) 0.1285(33) 0.202(43) Uiso 1 d G .
C24 C 0.4301(40) 0.6682(31) 0.0846(54) 0.348(86) Uiso 1 d G .

loop_
_atom_type_symbol
_atom_type_description
_atom_type_scat_dispersion_real
_atom_type_scat_dispersion_imag
_atom_type_scat_source
C C 0.0033 0.0016 'International Tables Vol C Tables 4.2.6.8 and 6.1.1.4'
H H 0.0000 0.0000 'International Tables Vol C Tables 4.2.6.8 and 6.1.1.4'
N N 0.0061 0.0033 'International Tables Vol C Tables 4.2.6.8 and 6.1.1.4'
O O 0.0106 0.0060 'International Tables Vol C Tables 4.2.6.8 and 6.1.1.4'
Fe Fe 0.3463 0.8444 'International Tables Vol C Tables 4.2.6.8 and 6.1.1.4'
Bi Bi -4.1077 10.2566 'International Tables Vol C Tables 4.2.6.8 and 6.1.1.4'
W W -0.8490 6.8722 'International Tables Vol C Tables 4.2.6.8 and 6.1.1.4'

loop_
_geom_angle_atom_site_label_1
_geom_angle_atom_site_label_2
_geom_angle_atom_site_label_3
_geom_angle
_geom_angle_site_symmetry_1
_geom_angle_site_symmetry_3
_geom_angle_publ_flag
O33 W1 O23 103.7(10) . . ?
O33 W1 O28 91.4(9) . . ?
O23 W1 O28 98.7(9) . . ?
O33 W1 O19 92.9(10) . . ?
O23 W1 O19 98.4(9) . . ?
O28 W1 O19 160.8(9) . . ?
O33 W1 O12 162.2(9) . . ?
O23 W1 O12 94.1(9) . . ?
O28 W1 O12 85.2(9) . . ?
O19 W1 O12 85.0(9) . . ?
O33 W1 O1 88.8(9) . . ?
O23 W1 O1 166.1(9) . . ?
O28 W1 O1 86.8(8) . . ?
O19 W1 O1 74.6(8) . . ?
O12 W1 O1 73.6(8) . . ?
O4 W2 O13 103.2(12) . . ?
O4 W2 O12 100.9(11) . . ?
O13 W2 O12 95.8(9) . . ?
O4 W2 O9 99.7(10) . . ?
O13 W2 O9 85.7(9) . . ?
O12 W2 O9 158.3(9) . . ?
O4 W2 O8 95.8(11) . . ?
O13 W2 O8 157.8(10) . . ?
O12 W2 O8 91.9(9) . . ?
O9 W2 O8 79.6(8) . . ?
O4 W2 O1 168.9(10) . . ?
O13 W2 O1 87.6(9) . . ?
O12 W2 O1 74.7(8) . . ?
O9 W2 O1 83.8(7) . . ?
O8 W2 O1 74.4(8) . . ?
O7 W3 O18 102.0(11) . . ?
O7 W3 O8 98.0(11) . . ?
O18 W3 O8 159.8(9) . . ?
O7 W3 O11 99.1(12) . . ?
O18 W3 O11 84.8(10) . . ?
O8 W3 O11 89.4(10) . . ?
O7 W3 O19 98.9(11) . . ?
O18 W3 O19 90.2(9) . . ?
O8 W3 O19 89.4(10) . . ?
O11 W3 O19 162.0(10) . . ?
O7 W3 O1 168.8(11) . . ?
O18 W3 O1 85.6(8) . . ?
O8 W3 O1 75.1(8) . . ?
O11 W3 O1 89.8(9) . . ?
O19 W3 O1 72.6(8) . . ?
O5 W4 O9 102.3(10) . . ?
O5 W4 O10 101.5(11) . . ?
O9 W4 O10 91.5(8) . . ?
O5 W4 O15 100.6(11) . . ?
O9 W4 O15 156.3(9) . . ?
O10 W4 O15 89.7(9) . . ?
O5 W4 O14 96.6(12) . . ?
O9 W4 O14 88.8(9) . . ?
O10 W4 O14 161.3(10) . . ?
O15 W4 O14 82.6(10) . . ?
O5 W4 O2 170.2(10) . . ?
O9 W4 O2 83.1(7) . . ?
O10 W4 O2 86.3(8) . . ?
O15 W4 O2 73.4(8) . . ?
O14 W4 O2 75.2(9) . . ?
O24 W5 O20 98.9(10) . . ?
O24 W5 O14 98.9(11) . . ?
O20 W5 O14 88.7(10) . . ?
O24 W5 O29 102.2(10) . . ?
O20 W5 O29 97.5(9) . . ?
O14 W5 O29 156.7(10) . . ?
O24 W5 O13 101.5(10) . . ?
O20 W5 O13 159.3(10) . . ?
O14 W5 O13 84.2(10) . . ?
O29 W5 O13 82.2(9) . . ?
O24 W5 O2 174.4(9) . . ?
O20 W5 O2 76.3(9) . . ?
O14 W5 O2 78.3(9) . . ?
O29 W5 O2 81.4(8) . . ?
O13 W5 O2 83.2(9) . . ?
O25 W6 O21 103.4(10) . . ?
O25 W6 O15 96.6(10) . . ?
O21 W6 O15 93.5(10) . . ?
O25 W6 O30 101.6(9) . . ?
O21 W6 O30 85.2(9) . . ?
O15 W6 O30 161.6(9) . . ?
O25 W6 O20 97.9(10) . . ?
O21 W6 O20 158.0(8) . . ?
O15 W6 O20 89.2(10) . . ?
O30 W6 O20 85.4(9) . . ?
O25 W6 O2 167.3(9) . . ?
O21 W6 O2 87.0(8) . . ?
O15 W6 O2 75.2(8) . . ?
O30 W6 O2 86.4(8) . . ?
O20 W6 O2 72.7(8) . . ?
O6 W7 O10 102.5(11) . . ?
O6 W7 O16 101.1(12) . . ?
O10 W7 O16 93.4(9) . . ?
O6 W7 O11 101.4(12) . . ?
O10 W7 O11 89.9(10) . . ?
O16 W7 O11 155.9(10) . . ?
O6 W7 O17 97.2(12) . . ?
O10 W7 O17 160.0(10) . . ?
O16 W7 O17 86.4(10) . . ?
O11 W7 O17 82.5(11) . . ?
O6 W7 O3 170.6(11) . . ?
O10 W7 O3 85.3(8) . . ?
O16 W7 O3 72.8(8) . . ?
O11 W7 O3 83.7(9) . . ?
O17 W7 O3 75.5(9) . . ?
O26 W8 O31 104.7(11) . . ?
O26 W8 O16 98.5(11) . . ?
O31 W8 O16 156.0(10) . . ?
O26 W8 O22 101.6(11) . . ?
O31 W8 O22 92.2(10) . . ?
O16 W8 O22 89.0(9) . . ?
O26 W8 O21 100.0(10) . . ?
O31 W8 O21 83.4(10) . . ?
O16 W8 O21 86.7(9) . . ?
O22 W8 O21 158.4(9) . . ?
O26 W8 O3 169.9(10) . . ?
O31 W8 O3 84.6(9) . . ?
O16 W8 O3 72.8(8) . . ?
O22 W8 O3 73.8(9) . . ?
O21 W8 O3 84.8(8) . . ?
O27 W9 O17 97.2(13) . . ?
O27 W9 O22 97.6(12) . . ?
O17 W9 O22 88.4(11) . . ?
O27 W9 O18 102.8(11) . . ?
O17 W9 O18 85.0(10) . . ?
O22 W9 O18 159.2(9) . . ?
O27 W9 O32 106.6(11) . . ?
O17 W9 O32 156.1(10) . . ?
O22 W9 O32 90.6(9) . . ?
O18 W9 O32 87.6(9) . . ?
O27 W9 O3 169.5(11) . . ?
O17 W9 O3 76.9(9) . . ?
O22 W9 O3 73.8(9) . . ?
O18 W9 O3 85.5(7) . . ?
O32 W9 O3 79.9(8) . . ?
O35 W10 O29 97.8(10) . . ?
O35 W10 O34 93.4(11) . . ?
O29 W10 O34 88.1(10) . . ?
O35 W10 O32 98.0(10) . 3_565 ?
O29 W10 O32 164.1(9) . 3_565 ?
O34 W10 O32 92.5(10) . 3_565 ?
O35 W10 O28 98.7(10) . . ?
O29 W10 O28 88.5(9) . . ?
O34 W10 O28 167.7(11) . . ?
O32 W10 O28 87.6(8) 3_565 . ?
O35 W10 O33 179.0(9) . 3_565 ?
O29 W10 O33 83.0(9) . 3_565 ?
O34 W10 O33 87.2(10) . 3_565 ?
O32 W10 O33 81.2(8) 3_565 3_565 ?
O28 W10 O33 80.7(8) . 3_565 ?
O2 Bi O3 85.0(8) . . ?
O2 Bi O1 86.5(7) . . ?
O3 Bi O1 86.8(8) . . ?
O30 Fe O31 83.5(9) 3_565 3_565 ?
O30 Fe O23 93.8(9) 3_565 . ?
O31 Fe O23 95.0(9) 3_565 . ?
O30 Fe OW2 93.8(10) 3_565 . ?
O31 Fe OW2 95.6(10) 3_565 . ?
O23 Fe OW2 167.6(10) . . ?
O30 Fe OW3 174.9(10) 3_565 . ?
O31 Fe OW3 91.5(11) 3_565 . ?
O23 Fe OW3 87.7(10) . . ?
OW2 Fe OW3 85.6(11) . . ?
O30 Fe OW1 94.3(10) 3_565 . ?
O31 Fe OW1 176.3(10) 3_565 . ?
O23 Fe OW1 88.2(9) . . ?
OW2 Fe OW1 81.5(10) . . ?
OW3 Fe OW1 90.6(11) . . ?
Bi O1 W1 108.2(9) . . ?
Bi O1 W2 128.8(9) . . ?
W1 O1 W2 95.2(8) . . ?
Bi O1 W3 129.4(10) . . ?
W1 O1 W3 94.8(7) . . ?
W2 O1 W3 91.5(7) . . ?
Bi O2 W5 115.4(9) . . ?
Bi O2 W6 112.0(9) . . ?
W5 O2 W6 94.1(7) . . ?
Bi O2 W4 139.8(9) . . ?
W5 O2 W4 92.4(7) . . ?
W6 O2 W4 93.0(7) . . ?
Bi O3 W8 109.9(8) . . ?
Bi O3 W7 143.2(10) . . ?
W8 O3 W7 95.3(7) . . ?
Bi O3 W9 111.9(8) . . ?
W8 O3 W9 93.8(8) . . ?
W7 O3 W9 91.9(7) . . ?
W3 O8 W2 119.0(11) . . ?
W4 O9 W2 144.8(11) . . ?
W7 O10 W4 156.1(11) . . ?
W3 O11 W7 147.4(15) . . ?
W2 O12 W1 116.5(11) . . ?
W2 O13 W5 147.8(14) . . ?
W5 O14 W4 113.4(13) . . ?
W6 O15 W4 118.3(11) . . ?
W7 O16 W8 119.1(12) . . ?
W9 O17 W7 115.2(14) . . ?
W3 O18 W9 145.3(11) . . ?
W3 O19 W1 117.8(10) . . ?
W5 O20 W6 116.6(11) . . ?
W6 O21 W8 153.4(12) . . ?
W9 O22 W8 118.7(13) . . ?
W1 O23 Fe 167.7(13) . . ?
W1 O28 W10 171.2(13) . . ?
W10 O29 W5 136.3(12) . . ?
W6 O30 Fe 135.5(12) . 3_565 ?
W8 O31 Fe 134.9(12) . 3_565 ?
W10 O32 W9 138.3(11) 3_565 . ?
W1 O33 W10 178.9(13) . 3_565 ?
C11 N1 C14 94.9(47) . . ?
C11 N1 C13 121.6(40) . . ?
C14 N1 C13 117.6(56) . . ?
C11 N1 C12 117.5(38) . . ?
C14 N1 C12 95.3(43) . . ?
C13 N1 C12 106.7(43) . . ?
C23 N2 C21 121.3 . . ?
C23 N2 C22 117.9 . . ?
C21 N2 C22 109.7 . . ?
C23 N2 C24 92.5 . . ?
C21 N2 C24 130.0 . . ?
C22 N2 C24 78.6 . . ?
N2 C22 C24 52.9 . . ?
N2 C24 C22 48.5 . . ?

loop_
_geom_bond_atom_site_label_1
_geom_bond_atom_site_label_2
_geom_bond_distance
_geom_bond_site_symmetry_2
_geom_bond_publ_flag
W1 O33 1.77(2) . ?
W1 O23 1.78(2) . ?
W1 O28 1.91(2) . ?
W1 O19 1.99(2) . ?
W1 O12 2.07(2) . ?
W1 O1 2.19(2) . ?
W2 O4 1.68(3) . ?
W2 O13 1.84(2) . ?
W2 O12 1.85(2) . ?
W2 O9 1.97(2) . ?
W2 O8 1.97(2) . ?
W2 O1 2.32(2) . ?
W3 O7 1.68(3) . ?
W3 O18 1.90(2) . ?
W3 O8 1.90(2) . ?
W3 O11 1.91(3) . ?
W3 O19 1.91(2) . ?
W3 O1 2.34(2) . ?
W4 O5 1.72(3) . ?
W4 O9 1.88(2) . ?
W4 O10 1.89(2) . ?
W4 O15 1.98(2) . ?
W4 O14 1.99(3) . ?
W4 O2 2.30(2) . ?
W5 O24 1.65(2) . ?
W5 O20 1.89(2) . ?
W5 O14 1.92(3) . ?
W5 O29 1.93(2) . ?
W5 O13 1.99(2) . ?
W5 O2 2.23(2) . ?
W6 O25 1.70(2) . ?
W6 O21 1.88(2) . ?
W6 O15 1.90(2) . ?
W6 O30 1.94(2) . ?
W6 O20 2.00(2) . ?
W6 O2 2.29(2) . ?
W7 O6 1.67(3) . ?
W7 O10 1.87(2) . ?
W7 O16 1.91(2) . ?
W7 O11 1.93(3) . ?
W7 O17 1.98(3) . ?
W7 O3 2.26(2) . ?
W8 O26 1.73(3) . ?
W8 O31 1.82(2) . ?
W8 O16 1.94(2) . ?
W8 O22 1.94(2) . ?
W8 O21 1.95(2) . ?
W8 O3 2.23(2) . ?
W9 O27 1.63(3) . ?
W9 O17 1.88(3) . ?
W9 O22 1.88(2) . ?
W9 O18 1.91(2) . ?
W9 O32 1.93(2) . ?
W9 O3 2.28(2) . ?
W10 O35 1.76(3) . ?
W10 O29 1.88(2) . ?
W10 O34 1.91(2) . ?
W10 O32 1.92(2) 3_565 ?
W10 O28 2.00(2) . ?
W10 O33 2.19(2) 3_565 ?
Bi O2 2.08(2) . ?
Bi O3 2.12(2) . ?
Bi O1 2.12(2) . ?
Fe O30 1.96(2) 3_565 ?
Fe O31 1.98(2) 3_565 ?
Fe O23 2.00(2) . ?
Fe OW2 2.04(2) . ?
Fe OW3 2.08(3) . ?
Fe OW1 2.11(3) . ?
O30 Fe 1.96(2) 3_565 ?
O31 Fe 1.98(2) 3_565 ?
O32 W10 1.92(2) 3_565 ?
O33 W10 2.19(2) 3_565 ?
N1 C11 1.47(5) . ?
N1 C14 1.51(9) . ?
N1 C13 1.51(8) . ?
N1 C12 1.59(6) . ?
N2 C23 1.43 . ?
N2 C21 1.46 . ?
N2 C22 1.51 . ?
N2 C24 1.61 . ?
C22 C24 1.98 . ?
